data_2312355
loop_
_publ_author_name
'Jin, Nanhao'
'Liu, Yuqi'
'Dai, Siyu'
'Li, Yanghua'
'Wang, Xinying'
'Zhao, Yue'
'Liu, Xiaoming'
'Chen, Han'
'Luo, Huilong'
'Li, Wei'

_publ_section_title
;
 Design and synthesis of diverse
 Cd<sup>2+</sup>/Zn<sup>2+</sup>/Cu<sup>2+</sup> coordination polymers
 tuned by dicarboxylate and auxiliary
 1,4-bis(pyridin-4-ylmethyl)piperazine ligands with luminescence and
 Hirshfeld surface analyses.
;
_journal_coeditor_code AW5080
_journal_issue 6
_journal_name_full 'Acta crystallographica Section B, Structural science, crystal engineering and materials'
_journal_paper_doi 10.1107/S2052520623007813
_journal_volume 79
_journal_year 2023
_chemical_formula_iupac '[Cd2 (C5 H6 O4)2 (C16 H20 N4) (H2 O)2], 3(CH3 O H), 8(H2 O)'
_chemical_formula_moiety 'C42 H56 Cd2 N8 O10, 8(H2 O), 2(C H4 O)'
_chemical_formula_sum 'C44 H80 Cd2 N8 O20'
_chemical_formula_weight 1265.96
_space_group_crystal_system monoclinic
_space_group_IT_number 15
_space_group_name_Hall '-C 2yc'
_space_group_name_H-M_alt 'C 1 2/c 1'
_atom_sites_solution_hydrogens mixed
_atom_sites_solution_primary iterative
_audit_creation_date 2022-11-17
_audit_creation_method
;
Olex2 1.2
(compiled 2018.05.29 svn.r3508 for OlexSys, GUI svn.r5506)
;
_cell_angle_alpha 90
_cell_angle_beta 96.232(2)
_cell_angle_gamma 90
_cell_formula_units_Z 2
_cell_length_a 23.447(2)
_cell_length_b 14.4538(13)
_cell_length_c 8.7016(7)
_cell_measurement_reflns_used 3987
_cell_measurement_temperature 296(2)
_cell_measurement_theta_max 27.31
_cell_measurement_theta_min 2.80
_cell_volume 2931.5(4)
_computing_cell_refinement 'SAINT v8.34A (Bruker, 2013)'
_computing_data_reduction 'SAINT v8.34A (Bruker, 2013)'
_computing_molecular_graphics 'Olex2 (Dolomanov et al., 2009)'
_computing_publication_material 'Olex2 (Dolomanov et al., 2009)'
_computing_structure_refinement 'ShelXL (Sheldrick, 2015)'
_computing_structure_solution 'olex2.solve (Bourhis et al., 2015)'
_diffrn_ambient_temperature 296.15
_diffrn_measured_fraction_theta_full 0.998
_diffrn_measured_fraction_theta_max 0.973
_diffrn_measurement_device_type 'CCD area detector'
_diffrn_measurement_method 'phi and omega scans'
_diffrn_radiation_monochromator graphite
_diffrn_radiation_type MoK\a
_diffrn_radiation_wavelength 0.71073
_diffrn_reflns_av_R_equivalents 0.0226
_diffrn_reflns_av_unetI/netI 0.0271
_diffrn_reflns_Laue_measured_fraction_full 0.998
_diffrn_reflns_Laue_measured_fraction_max 0.973
_diffrn_reflns_limit_h_max 23
_diffrn_reflns_limit_h_min -30
_diffrn_reflns_limit_k_max 18
_diffrn_reflns_limit_k_min -16
_diffrn_reflns_limit_l_max 11
_diffrn_reflns_limit_l_min -11
_diffrn_reflns_number 8715
_diffrn_reflns_point_group_measured_fraction_full 0.998
_diffrn_reflns_point_group_measured_fraction_max 0.973
_diffrn_reflns_theta_full 25.242
_diffrn_reflns_theta_max 27.595
_diffrn_reflns_theta_min 2.801
_exptl_absorpt_coefficient_mu 0.800
_exptl_absorpt_correction_T_max 0.7456
_exptl_absorpt_correction_T_min 0.6177
_exptl_absorpt_correction_type none
_exptl_absorpt_process_details
;
SADABS-2014/5 (Bruker,2014/5) was used for absorption correction.
wR2(int) was 0.0828 before and 0.0334 after correction.
The Ratio of minimum to maximum transmission is 0.8285.
The \l/2 correction factor is 0.00150.
;
_exptl_crystal_colour colourless
_exptl_crystal_density_diffrn 1.434
_exptl_crystal_description block
_exptl_crystal_F_000 1312
_exptl_crystal_size_max 0.11
_exptl_crystal_size_mid 0.1
_exptl_crystal_size_min 0.09
_refine_diff_density_max 0.455
_refine_diff_density_min -0.369
_refine_diff_density_rms 0.070
_refine_ls_extinction_method none
_refine_ls_goodness_of_fit_ref 1.063
_refine_ls_hydrogen_treatment mixed
_refine_ls_matrix_type full
_refine_ls_number_parameters 192
_refine_ls_number_reflns 3305
_refine_ls_number_restraints 28
_refine_ls_restrained_S_all 1.086
_refine_ls_R_factor_all 0.0419
_refine_ls_R_factor_gt 0.0326
_refine_ls_shift/su_max 0.001
_refine_ls_shift/su_mean 0.000
_refine_ls_structure_factor_coef Fsqd
_refine_ls_weighting_details 'w=1/[\s^2^(Fo^2^)+(0.0510P)^2^+1.5369P] where P=(Fo^2^+2Fc^2^)/3'
_refine_ls_weighting_scheme calc
_refine_ls_wR_factor_gt 0.0841
_refine_ls_wR_factor_ref 0.0901
_reflns_Friedel_coverage 0.000
_reflns_number_gt 2809
_reflns_number_total 3305
_reflns_threshold_expression 'I > 2\s(I)'
_cod_data_source_file aw5080sup1.cif
_cod_data_source_block 2
_cod_database_code 2312355
_shelx_shelxl_version_number 2014/7
_shelx_space_group_comment
;
The symmetry employed for this shelxl refinement is uniquely defined
by the following loop, which should always be used as a source of
symmetry information in preference to the above space-group names.
They are only intended as comments.
;
_shelx_estimated_absorpt_t_max 0.932
_shelx_estimated_absorpt_t_min 0.917
_olex2_refinement_description
;
1. Fixed Uiso
 At 1.2 times of:
  All C(H) groups, All C(H,H) groups
 At 1.5 times of:
  All C(H,H,H) groups, All O(H) groups, All O(H,H) groups
2. Restrained distances
 O1W-H1W
 0.86 with sigma of 0.02
 H4Wa-O4W
 0.86 with sigma of 0.02
 O3-C12
 1.4 with sigma of 0.02
 O3A-C12A
 1.45 with sigma of 0.02
3. Uiso/Uaniso restraints and constraints
Uanis(O3) \\sim Ueq, Uanis(C12) \\sim Ueq, Uanis(O3A) \\sim Ueq, Uanis(C12A)
\\sim Ueq: with sigma of 0.01 and sigma for terminal atoms of 0.02
Uanis(O3) \\sim Ueq, Uanis(O3A) \\sim Ueq, Uanis(C12A) \\sim Ueq, Uanis(C12)
\\sim Ueq: with sigma of 0.01 and sigma for terminal atoms of 0.02
Uanis(O3) = Uanis(O3A)
Uanis(C12A) = Uanis(C12)
4. Others
 Fixed Sof: H11a(0.5) H11b(0.5) O3(0.25) H3(0.25) C12(0.25) H12a(0.25)
 H12b(0.25) H12c(0.25) O3A(0.25) H3A(0.25) C12A(0.25) H12d(0.25) H12e(0.25)
 H12f(0.25)
5.a Riding coordinates:
 O3W(H3Wa,H3Wb), O4W(H4Wa,H4Wb)
5.b Secondary CH2 refined with riding coordinates:
 C7(H7a,H7b), C10(H10b,H10a), C11(H11a,H11b), C6(H6a,H6b), C8(H8a,H8b)
5.c Aromatic/amide H refined with riding coordinates:
 C1(H1), C2(H2), C4(H4), C5(H5)
5.d Idealised Me refined as rotating group:
 C12(H12a,H12b,H12c), C12A(H12d,H12e,H12f)
5.e Idealised tetrahedral OH refined as rotating group:
 O3(H3), O3A(H3A)
;
_olex2_submission_special_instructions 'No special instructions were received'

loop_
_space_group_symop_operation_xyz
'x, y, z'
'-x, y, -z+1/2'
'x+1/2, y+1/2, z'
'-x+1/2, y+1/2, -z+1/2'
'-x, -y, -z'
'x, -y, z-1/2'
'-x+1/2, -y+1/2, -z'
'x+1/2, -y+1/2, z-1/2'

loop_
_atom_site_label
_atom_site_type_symbol
_atom_site_fract_x
_atom_site_fract_y
_atom_site_fract_z
_atom_site_U_iso_or_equiv
_atom_site_adp_type
_atom_site_occupancy
_atom_site_site_symmetry_order
_atom_site_calc_flag
_atom_site_refinement_flags_posn
_atom_site_refinement_flags_adp
_atom_site_refinement_flags_occupancy
_atom_site_disorder_assembly
_atom_site_disorder_group
Cd1 Cd 0.5000 0.14105(2) 0.7500 0.04190(11) Uani 1 2 d S T P . .
O2 O 0.46684(10) 0.12831(12) 1.0098(2) 0.0538(5) Uani 1 1 d . . . . .
O1 O 0.47261(10) 0.26579(13) 0.9110(2) 0.0563(5) Uani 1 1 d . . . . .
O1W O 0.5000 -0.0157(2) 0.7500 0.0801(12) Uani 1 2 d DS T P . .
N2 N 0.25995(9) 0.22865(18) 0.1627(3) 0.0510(5) Uani 1 1 d . . . . .
N1 N 0.41005(11) 0.14337(14) 0.6060(3) 0.0492(5) Uani 1 1 d . . . . .
C9 C 0.46390(11) 0.21472(17) 1.0218(3) 0.0401(5) Uani 1 1 d . . . . .
C3 C 0.31125(13) 0.1570(2) 0.3973(4) 0.0562(7) Uani 1 1 d . . . . .
C7 C 0.29569(12) 0.1903(2) 0.0509(3) 0.0555(7) Uani 1 1 d . . . . .
H7A H 0.2803 0.1310 0.0145 0.067 Uiso 1 1 calc R . . . .
H7B H 0.3342 0.1802 0.1009 0.067 Uiso 1 1 calc R . . . .
C10 C 0.45046(12) 0.2582(2) 1.1722(3) 0.0506(7) Uani 1 1 d . . . . .
H10B H 0.4415 0.2097 1.2427 0.061 Uiso 1 1 calc R . . . .
H10A H 0.4168 0.2972 1.1520 0.061 Uiso 1 1 calc R . . . .
C11 C 0.5000 0.3165(3) 1.2500 0.0561(11) Uani 1 2 d S T P . .
H11A H 0.5145 0.3560 1.1730 0.067 Uiso 0.5 1 calc R . . . .
H11B H 0.4855 0.3560 1.3270 0.067 Uiso 0.5 1 calc R . . . .
C1 C 0.38824(13) 0.2251(2) 0.5580(3) 0.0540(7) Uani 1 1 d . . . . .
H1 H 0.4067 0.2786 0.5966 0.065 Uiso 1 1 calc R . . . .
C2 C 0.34032(13) 0.2341(2) 0.4553(4) 0.0601(8) Uani 1 1 d . . . . .
H2 H 0.3273 0.2926 0.4244 0.072 Uiso 1 1 calc R . . . .
C6 C 0.25657(15) 0.1640(3) 0.2900(4) 0.0737(10) Uani 1 1 d . . . . .
H6A H 0.2469 0.1032 0.2478 0.088 Uiso 1 1 calc R . . . .
H6B H 0.2258 0.1833 0.3490 0.088 Uiso 1 1 calc R . . . .
C8 C 0.29805(12) 0.2540(3) -0.0839(3) 0.0613(8) Uani 1 1 d . . . . .
H8A H 0.3153 0.3121 -0.0483 0.074 Uiso 1 1 calc R . . . .
H8B H 0.3218 0.2267 -0.1564 0.074 Uiso 1 1 calc R . . . .
C4 C 0.33371(16) 0.0729(2) 0.4438(5) 0.0763(10) Uani 1 1 d . . . . .
H4 H 0.3160 0.0187 0.4058 0.092 Uiso 1 1 calc R . . . .
C5 C 0.38300(16) 0.0685(2) 0.5477(5) 0.0764(11) Uani 1 1 d . . . . .
H5 H 0.3976 0.0107 0.5778 0.092 Uiso 1 1 calc R . . . .
O3W O 0.1480(2) 0.0256(3) 0.4958(5) 0.1580(17) Uani 1 1 d . . . . .
H3WA H 0.1404 0.0792 0.4590 0.237 Uiso 1 1 d R . . . .
H3WB H 0.1719 0.0351 0.5749 0.237 Uiso 1 1 d R . . . .
O4W O 0.2081(2) -0.0724(2) 0.2765(4) 0.1413(16) Uani 1 1 d D . . . .
H4WA H 0.2164 -0.1426 0.2955 0.212 Uiso 1 1 d DR . . . .
H4WB H 0.2038 -0.0210 0.3213 0.212 Uiso 1 1 d R . . . .
H1W H 0.5035(16) -0.047(2) 0.828(3) 0.075(11) Uiso 1 1 d D . . . .
O3 O 0.4687(4) 0.4539(9) 0.8937(16) 0.0474(19) Uani 0.25 1 d D U . A 1
H3 H 0.4550 0.4400 0.8060 0.071 Uiso 0.25 1 calc GR . . A 1
C12 C 0.5322(7) 0.4427(13) 0.907(2) 0.074(4) Uani 0.25 1 d D U . A 1
H12A H 0.5467 0.4677 0.8169 0.112 Uiso 0.25 1 calc GR . . A 1
H12B H 0.5418 0.3782 0.9164 0.112 Uiso 0.25 1 calc GR . . A 1
H12C H 0.5492 0.4751 0.9972 0.112 Uiso 0.25 1 calc GR . . A 1
O3A O 0.4447(4) 0.4548(9) 0.8984(16) 0.0474(19) Uani 0.25 1 d D U . B 2
H3A H 0.4270 0.4333 0.8199 0.071 Uiso 0.25 1 calc GR . . B 2
C12A C 0.5014(8) 0.4529(13) 0.885(2) 0.074(4) Uani 0.25 1 d D U . B 2
H12D H 0.5081 0.4736 0.7836 0.112 Uiso 0.25 1 calc GR . . B 2
H12E H 0.5155 0.3908 0.9005 0.112 Uiso 0.25 1 calc GR . . B 2
H12F H 0.5211 0.4929 0.9612 0.112 Uiso 0.25 1 calc GR . . B 2

loop_
_atom_site_aniso_label
_atom_site_aniso_U_11
_atom_site_aniso_U_22
_atom_site_aniso_U_33
_atom_site_aniso_U_23
_atom_site_aniso_U_13
_atom_site_aniso_U_12
Cd1 0.0693(2) 0.02943(14) 0.02371(14) 0.000 -0.00973(11) 0.000
O2 0.0861(14) 0.0369(10) 0.0363(10) 0.0018(7) -0.0035(9) -0.0026(9)
O1 0.1003(16) 0.0375(9) 0.0304(9) 0.0041(7) 0.0047(10) 0.0045(9)
O1W 0.161(4) 0.0296(14) 0.0399(16) 0.000 -0.033(2) 0.000
N2 0.0418(12) 0.0631(14) 0.0459(12) 0.0030(11) -0.0054(10) 0.0062(10)
N1 0.0637(15) 0.0439(12) 0.0367(12) 0.0034(9) -0.0092(10) 0.0011(10)
C9 0.0515(14) 0.0386(13) 0.0279(11) 0.0020(9) -0.0062(10) 0.0007(10)
C3 0.0526(17) 0.0693(19) 0.0451(16) 0.0100(13) -0.0021(12) 0.0010(13)
C7 0.0440(15) 0.0609(18) 0.0585(17) -0.0036(14) -0.0094(12) 0.0140(13)
C10 0.0626(18) 0.0557(16) 0.0325(13) -0.0008(11) 0.0002(12) 0.0125(13)
C11 0.102(3) 0.0358(19) 0.0288(17) 0.000 -0.0017(19) 0.000
C1 0.0689(18) 0.0422(14) 0.0484(16) -0.0034(12) -0.0049(13) 0.0058(13)
C2 0.0631(19) 0.0521(17) 0.0623(19) 0.0083(14) -0.0057(15) 0.0148(14)
C6 0.0522(18) 0.099(3) 0.067(2) 0.0239(19) -0.0062(15) -0.0065(17)
C8 0.0386(15) 0.089(2) 0.0549(17) 0.0033(16) -0.0020(12) 0.0101(14)
C4 0.078(2) 0.0560(19) 0.087(3) 0.0098(17) -0.0304(19) -0.0126(16)
C5 0.086(2) 0.0448(17) 0.089(3) 0.0113(16) -0.033(2) -0.0051(16)
O3W 0.228(5) 0.100(3) 0.138(3) -0.019(3) -0.018(3) -0.015(3)
O4W 0.226(4) 0.074(2) 0.110(3) -0.0043(18) -0.045(3) 0.010(2)
O3 0.029(5) 0.038(2) 0.076(3) 0.012(2) 0.006(6) 0.014(5)
C12 0.138(13) 0.038(5) 0.050(6) 0.007(4) 0.020(9) 0.010(9)
O3A 0.029(5) 0.038(2) 0.076(3) 0.012(2) 0.006(6) 0.014(5)
C12A 0.138(13) 0.038(5) 0.050(6) 0.007(4) 0.020(9) 0.010(9)

loop_
_atom_type_symbol
_atom_type_description
_atom_type_scat_dispersion_real
_atom_type_scat_dispersion_imag
_atom_type_scat_source
C C 0.0033 0.0016 'International Tables Vol C Tables 4.2.6.8 and 6.1.1.4'
H H 0.0000 0.0000 'International Tables Vol C Tables 4.2.6.8 and 6.1.1.4'
N N 0.0061 0.0033 'International Tables Vol C Tables 4.2.6.8 and 6.1.1.4'
O O 0.0106 0.0060 'International Tables Vol C Tables 4.2.6.8 and 6.1.1.4'
Cd Cd -0.8075 1.2024 'International Tables Vol C Tables 4.2.6.8 and 6.1.1.4'

loop_
_geom_angle_atom_site_label_1
_geom_angle_atom_site_label_2
_geom_angle_atom_site_label_3
_geom_angle
_geom_angle_site_symmetry_1
_geom_angle_site_symmetry_3
_geom_angle_publ_flag
O2 Cd1 O2 171.47(8) 2_656 . ?
O1 Cd1 O2 135.69(6) . 2_656 ?
O1 Cd1 O2 52.81(6) 2_656 2_656 ?
O1 Cd1 O2 52.81(6) . . ?
O1 Cd1 O2 135.69(6) 2_656 . ?
O1 Cd1 O1 83.30(9) . 2_656 ?
O1W Cd1 O2 85.74(4) . 2_656 ?
O1W Cd1 O2 85.74(4) . . ?
O1W Cd1 O1 138.35(4) . . ?
O1W Cd1 O1 138.35(4) . 2_656 ?
O1W Cd1 N1 90.82(5) . . ?
O1W Cd1 N1 90.82(5) . 2_656 ?
N1 Cd1 O2 97.84(8) 2_656 2_656 ?
N1 Cd1 O2 82.29(8) 2_656 . ?
N1 Cd1 O2 97.84(8) . . ?
N1 Cd1 O2 82.29(8) . 2_656 ?
N1 Cd1 O1 91.10(8) 2_656 2_656 ?
N1 Cd1 O1 87.67(8) . 2_656 ?
N1 Cd1 O1 91.10(8) . . ?
N1 Cd1 O1 87.67(8) 2_656 . ?
N1 Cd1 N1 178.36(10) . 2_656 ?
C9 O2 Cd1 91.56(15) . . ?
C9 O1 Cd1 94.74(15) . . ?
Cd1 O1W H1W 124(3) . . ?
C7 N2 C8 108.7(2) . 7 ?
C6 N2 C7 110.2(3) . . ?
C6 N2 C8 109.8(2) . 7 ?
C1 N1 Cd1 118.26(19) . . ?
C5 N1 Cd1 124.1(2) . . ?
C5 N1 C1 116.8(3) . . ?
O2 C9 C10 120.2(2) . . ?
O1 C9 O2 120.6(2) . . ?
O1 C9 C10 119.2(2) . . ?
C2 C3 C6 122.0(3) . . ?
C4 C3 C2 116.9(3) . . ?
C4 C3 C6 121.1(3) . . ?
N2 C7 H7A 109.4 . . ?
N2 C7 H7B 109.4 . . ?
N2 C7 C8 111.2(2) . . ?
H7A C7 H7B 108.0 . . ?
C8 C7 H7A 109.4 . . ?
C8 C7 H7B 109.4 . . ?
C9 C10 H10B 109.0 . . ?
C9 C10 H10A 109.0 . . ?
C9 C10 C11 113.0(2) . . ?
H10B C10 H10A 107.8 . . ?
C11 C10 H10B 109.0 . . ?
C11 C10 H10A 109.0 . . ?
C10 C11 C10 113.3(3) 2_657 . ?
C10 C11 H11A 108.9 . . ?
C10 C11 H11A 108.9 2_657 . ?
C10 C11 H11B 108.9 2_657 . ?
C10 C11 H11B 108.9 . . ?
H11A C11 H11B 107.7 . . ?
N1 C1 H1 118.4 . . ?
N1 C1 C2 123.3(3) . . ?
C2 C1 H1 118.4 . . ?
C3 C2 H2 119.8 . . ?
C1 C2 C3 120.3(3) . . ?
C1 C2 H2 119.8 . . ?
N2 C6 C3 113.7(3) . . ?
N2 C6 H6A 108.8 . . ?
N2 C6 H6B 108.8 . . ?
C3 C6 H6A 108.8 . . ?
C3 C6 H6B 108.8 . . ?
H6A C6 H6B 107.7 . . ?
N2 C8 C7 111.0(2) 7 . ?
N2 C8 H8A 109.4 7 . ?
N2 C8 H8B 109.4 7 . ?
C7 C8 H8A 109.4 . . ?
C7 C8 H8B 109.4 . . ?
H8A C8 H8B 108.0 . . ?
C3 C4 H4 120.1 . . ?
C3 C4 C5 119.9(3) . . ?
C5 C4 H4 120.1 . . ?
N1 C5 C4 122.8(3) . . ?
N1 C5 H5 118.6 . . ?
C4 C5 H5 118.6 . . ?
H3WA O3W H3WB 104.5 . . ?
H4WA O4W H4WB 143.8 . . ?
C12 O3 H3 109.5 . . ?
O3 C12 H12A 109.5 . . ?
O3 C12 H12B 109.5 . . ?
O3 C12 H12C 109.5 . . ?
H12A C12 H12B 109.5 . . ?
H12A C12 H12C 109.5 . . ?
H12B C12 H12C 109.5 . . ?
C12A O3A H3A 109.5 . . ?
O3A C12A H12D 109.5 . . ?
O3A C12A H12E 109.5 . . ?
O3A C12A H12F 109.5 . . ?
H12D C12A H12E 109.5 . . ?
H12D C12A H12F 109.5 . . ?
H12E C12A H12F 109.5 . . ?

loop_
_geom_bond_atom_site_label_1
_geom_bond_atom_site_label_2
_geom_bond_distance
_geom_bond_site_symmetry_2
_geom_bond_publ_flag
Cd1 O2 2.476(2) . ?
Cd1 O2 2.476(2) 2_656 ?
Cd1 O1 2.4129(19) 2_656 ?
Cd1 O1 2.4128(19) . ?
Cd1 O1W 2.266(3) . ?
Cd1 N1 2.334(2) 2_656 ?
Cd1 N1 2.334(2) . ?
O2 C9 1.256(3) . ?
O1 C9 1.248(3) . ?
O1W H1W 0.814(18) . ?
N2 C7 1.461(4) . ?
N2 C6 1.458(4) . ?
N2 C8 1.477(3) 7 ?
N1 C1 1.336(3) . ?
N1 C5 1.326(4) . ?
C9 C10 1.516(3) . ?
C3 C2 1.372(5) . ?
C3 C6 1.505(4) . ?
C3 C4 1.369(4) . ?
C7 H7A 0.9700 . ?
C7 H7B 0.9700 . ?
C7 C8 1.497(4) . ?
C10 H10B 0.9700 . ?
C10 H10A 0.9700 . ?
C10 C11 1.531(4) . ?
C11 C10 1.531(4) 2_657 ?
C11 H11A 0.9700 . ?
C11 H11B 0.9700 . ?
C1 H1 0.9300 . ?
C1 C2 1.363(4) . ?
C2 H2 0.9300 . ?
C6 H6A 0.9700 . ?
C6 H6B 0.9700 . ?
C8 N2 1.477(3) 7 ?
C8 H8A 0.9700 . ?
C8 H8B 0.9700 . ?
C4 H4 0.9300 . ?
C4 C5 1.390(5) . ?
C5 H5 0.9300 . ?
O3W H3WA 0.8501 . ?
O3W H3WB 0.8501 . ?
O4W H4WA 1.0431 . ?
O4W H4WB 0.8498 . ?
O3 H3 0.8200 . ?
O3 C12 1.491(14) . ?
C12 H12A 0.9600 . ?
C12 H12B 0.9600 . ?
C12 H12C 0.9600 . ?
O3A H3A 0.8200 . ?
O3A C12A 1.349(15) . ?
C12A H12D 0.9600 . ?
C12A H12E 0.9600 . ?
C12A H12F 0.9600 . ?

_cod_database_fobs_code 2312355
